data_4327647
loop_
_publ_author_name
'Ming-Liang Tong'
'Hong-Ji Chen'
'Xiao-Ming Chen'

_publ_contact_author
;
      Chen, Xiao-Ming
      School of Chemistry and Chemical Engineering
      Zhongshan University
      Guangzhou, 510275
      P. R. China
;
_publ_contact_author_email cescxm@zsu.edu.cn
_publ_contact_author_fax '86 20 84112245'
_publ_contact_author_phone 86-20-84112074
_publ_section_title
;
 Molecular Ladders with Multiple Interpenetration of the Lateral Arms into
 the Squares of Adjacent Ladders Observed for
 [M2(4,4'-bpy)3(H2O)2(phba)2](NO3)2.4H2O (M = Cu2+ or Co2+; 4,4'-bpy =
 4,4'-Bipyridine; phba = 4-Hydroxybenzoate)
;
_journal_name_full 'Inorganic Chemistry'
_journal_page_first 2235
_journal_page_last 2238
_journal_paper_doi 10.1021/ic991312+
_journal_volume 39
_journal_year 2000
_chemical_formula_sum 'C44 H46 Cu2 N8 O18'
_chemical_formula_weight 1101.97
_chemical_name_systematic
; 
 ? 
;
_space_group_IT_number 14
_symmetry_cell_setting monoclinic
_symmetry_space_group_name_Hall '-P 2ybc'
_symmetry_space_group_name_H-M 'P 1 21/c 1'
_atom_sites_solution_hydrogens geom
_atom_sites_solution_primary direct
_atom_sites_solution_secondary difmap
_audit_creation_method SHELXL-97
_cell_angle_alpha 90.00
_cell_angle_beta 106.02
_cell_angle_gamma 90.00
_cell_formula_units_Z 2
_cell_length_a 11.023(3)
_cell_length_b 15.398(8)
_cell_length_c 14.315(8)
_cell_measurement_reflns_used 25
_cell_measurement_temperature 293(2)
_cell_measurement_theta_max 15
_cell_measurement_theta_min 7.5
_cell_volume 2335.4(19)
_computing_cell_refinement 'SHELXTL-Plus (Sheldrick, 1990)'
_computing_data_collection 'SHELXTL-Plus (Sheldrick, 1990)'
_computing_data_reduction 'SHELXTL-Plus (Sheldrick, 1990)'
_computing_molecular_graphics 'SHELXTL-97, V.5.0 (Sheldrick, 1997)'
_computing_publication_material 'SHELXL-97 (Sheldrick, 1997)'
_computing_structure_refinement 'SHELXL-97 (Sheldrick, 1997)'
_computing_structure_solution 'SHELXTL-Plus (Sheldrick, 1990)'
_diffrn_ambient_temperature 293(2)
_diffrn_measured_fraction_theta_full 0.959
_diffrn_measured_fraction_theta_max 0.959
_diffrn_measurement_device_type 'Siemens R3m'
_diffrn_measurement_method '\w scan'
_diffrn_radiation_monochromator graphite
_diffrn_radiation_source 'fine-focus sealed tube'
_diffrn_radiation_type MoK\a
_diffrn_radiation_wavelength 0.71073
_diffrn_reflns_av_R_equivalents 0.0422
_diffrn_reflns_av_sigmaI/netI 0.0438
_diffrn_reflns_limit_h_max 14
_diffrn_reflns_limit_h_min 0
_diffrn_reflns_limit_k_max 19
_diffrn_reflns_limit_k_min 0
_diffrn_reflns_limit_l_max 17
_diffrn_reflns_limit_l_min -18
_diffrn_reflns_number 5341
_diffrn_reflns_theta_full 27.02
_diffrn_reflns_theta_max 27.02
_diffrn_reflns_theta_min 2.33
_diffrn_standards_decay_% none
_diffrn_standards_interval_count 150
_diffrn_standards_number 2
_exptl_absorpt_coefficient_mu 0.997
_exptl_absorpt_correction_T_max 0.952
_exptl_absorpt_correction_T_min 0.740
_exptl_absorpt_correction_type empirical
_exptl_crystal_colour 'deep blue'
_exptl_crystal_density_diffrn 1.567
_exptl_crystal_description block
_exptl_crystal_F_000 1136
_exptl_crystal_size_max 0.48
_exptl_crystal_size_mid 0.40
_exptl_crystal_size_min 0.32
_refine_diff_density_max 0.515
_refine_diff_density_min -0.469
_refine_diff_density_rms 0.071
_refine_ls_extinction_coef 0.0000(6)
_refine_ls_extinction_expression Fc^*^=kFc[1+0.001xFc^2^\l^3^/sin(2\q)]^-1/4^
_refine_ls_extinction_method SHELXL
_refine_ls_goodness_of_fit_ref 1.010
_refine_ls_hydrogen_treatment mixed
_refine_ls_matrix_type full
_refine_ls_number_parameters 323
_refine_ls_number_reflns 5085
_refine_ls_number_restraints 0
_refine_ls_restrained_S_all 1.010
_refine_ls_R_factor_all 0.0706
_refine_ls_R_factor_gt 0.0456
_refine_ls_shift/su_max 1.001
_refine_ls_shift/su_mean 0.003
_refine_ls_structure_factor_coef Fsqd
_refine_ls_weighting_details 'w=1/[\s^2^(Fo^2^)+(0.0595P)^2^+1.7031P] where P=(Fo^2^+2Fc^2^)/3'
_refine_ls_weighting_scheme calc
_refine_ls_wR_factor_gt 0.1062
_refine_ls_wR_factor_ref 0.1189
_reflns_number_gt 3782
_reflns_number_total 5085
_reflns_threshold_expression >2sigma(I)
_cod_data_source_file ic9913122B_2.cif
_cod_data_source_block complex1
_cod_depositor_comments
;
The following automatic conversions were performed:

'_refine_ls_weighting_scheme' value 'calc
w=1/[\s^2^(Fo^2^)+(0.0595P)^2^+1.7031P] where P=(Fo^2^+2Fc^2^)/3' was
changed to 'calc'. New tag '_refine_ls_weighting_details' was
created. The value of the new tag was set to
'w=1/[\s^2^(Fo^2^)+(0.0595P)^2^+1.7031P] where P=(Fo^2^+2Fc^2^)/3'.

Automatic conversion script
Id: cif_fix_values 3143 2015-03-26 13:38:13Z robertas 
;
_cod_database_code 4327647

loop_
_symmetry_equiv_pos_as_xyz
'x, y, z'
'-x, y+1/2, -z+1/2'
'-x, -y, -z'
'x, -y-1/2, z-1/2'

loop_
_atom_site_label
_atom_site_type_symbol
_atom_site_fract_x
_atom_site_fract_y
_atom_site_fract_z
_atom_site_U_iso_or_equiv
_atom_site_adp_type
_atom_site_occupancy
_atom_site_calc_flag
_atom_site_refinement_flags
Cu1 Cu 0.14247(3) 0.16817(2) 0.14087(3) 0.02449(12) Uani 1 d .
N1 N 0.3254(2) 0.16933(16) 0.14284(18) 0.0260(5) Uani 1 d .
N2 N 0.9633(2) 0.16155(16) 0.14646(18) 0.0281(5) Uani 1 d .
N3 N 0.1050(2) 0.29113(16) 0.08745(19) 0.0296(6) Uani 1 d .
O1 O 0.17880(19) 0.06489(13) 0.22800(15) 0.0292(5) Uani 1 d .
O2 O 0.2128(2) 0.18088(14) 0.31948(17) 0.0402(6) Uani 1 d .
O3 O 0.4146(4) -0.1025(2) 0.6397(2) 0.0997(15) Uani 1 d .
H3 H 0.4288 -0.1418 0.6295 0.050 Uiso 1 d R
C1 C 0.3977(3) 0.2400(2) 0.1574(2) 0.0330(7) Uani 1 d .
H1A H 0.3604 0.2942 0.1675 0.080 Uiso 1 d R
C2 C 0.5220(3) 0.2390(2) 0.1591(3) 0.0335(7) Uani 1 d .
H2A H 0.5702 0.2918 0.1691 0.080 Uiso 1 d R
C3 C 0.5782(3) 0.1616(2) 0.1468(2) 0.0276(6) Uani 1 d .
C4 C 0.5039(3) 0.0878(2) 0.1327(2) 0.0316(7) Uani 1 d .
H4A H 0.5394 0.0325 0.1239 0.080 Uiso 1 d R
C5 C 0.37959(19) 0.09410(14) 0.13131(17) 0.0307(7) Uani 1 d .
H5A H 0.3294 0.0422 0.1219 0.080 Uiso 1 d R
C6 C 0.88395(19) 0.10077(14) 0.09839(17) 0.0337(7) Uani 1 d R
H6A H 0.9151 0.0578 0.0622 0.080 Uiso 1 d R
C7 C 0.7596(3) 0.0969(2) 0.0986(3) 0.0351(7) Uani 1 d .
H7A H 0.7059 0.0519 0.0633 0.080 Uiso 1 d R
C8 C 0.7122(3) 0.15838(19) 0.1496(2) 0.0269(6) Uani 1 d .
C9 C 0.7963(3) 0.2190(2) 0.2017(2) 0.0333(7) Uani 1 d .
H9A H 0.7687 0.2615 0.2404 0.080 Uiso 1 d R
C10 C 0.9184(3) 0.2187(2) 0.1984(2) 0.0348(7) Uani 1 d .
H10A H 0.9748 0.2616 0.2353 0.080 Uiso 1 d R
C11 C 0.0422(4) 0.3042(2) -0.0044(3) 0.0433(8) Uani 1 d .
H11A H 0.0248 0.2551 -0.0474 0.080 Uiso 1 d R
C12 C 0.0006(4) 0.3842(2) -0.0408(3) 0.0461(9) Uani 1 d .
H12A H -0.0443 0.3905 -0.1082 0.080 Uiso 1 d R
C13 C 0.0224(3) 0.45618(19) 0.0185(2) 0.0299(7) Uani 1 d .
C14 C 0.0893(3) 0.4424(2) 0.1138(2) 0.0385(8) Uani 1 d .
H14A H 0.1087 0.4904 0.1582 0.080 Uiso 1 d R
C15 C 0.1277(3) 0.3603(2) 0.1449(2) 0.0368(7) Uani 1 d .
H15A H 0.1737 0.3522 0.2118 0.080 Uiso 1 d R
C16 C 0.2175(3) 0.1009(2) 0.3115(2) 0.0296(7) Uani 1 d .
C17 C 0.2693(3) 0.0453(2) 0.3965(2) 0.0310(7) Uani 1 d .
C18 C 0.3367(3) 0.0819(2) 0.4836(2) 0.0407(8) Uani 1 d .
H18A H 0.3505 0.1435 0.4877 0.080 Uiso 1 d R
C19 C 0.3849(4) 0.0312(2) 0.5641(3) 0.0499(10) Uani 1 d .
H19A H 0.4319 0.0571 0.6242 0.080 Uiso 1 d R
C20 C 0.3664(4) -0.0568(3) 0.5587(3) 0.0551(11) Uani 1 d .
C21 C 0.2992(4) -0.0944(2) 0.4728(3) 0.0467(9) Uani 1 d .
H21A H 0.2855 -0.1560 0.4694 0.080 Uiso 1 d R
C22 C 0.2514(3) -0.0434(2) 0.3924(2) 0.0379(8) Uani 1 d .
H22A H 0.2051 -0.0699 0.3324 0.080 Uiso 1 d R
O1W O 0.1097(2) 0.10048(14) -0.00499(16) 0.0368(5) Uani 1 d .
H1WA H 0.1647 0.1138 -0.0304 0.050 Uiso 1 d R
H1WB H 0.0428 0.0957 -0.0368 0.050 Uiso 1 d R
O3W O 0.2756(3) 0.34314(18) 0.3942(2) 0.0596(8) Uani 1 d .
H3WA H 0.2627 0.2916 0.3911 0.050 Uiso 1 d R
H3WB H 0.3390 0.3469 0.4043 0.050 Uiso 1 d R
O2W O 0.1111(2) -0.09808(17) 0.14511(18) 0.0514(7) Uani 1 d .
H2WA H 0.1682 -0.1185 0.1370 0.050 Uiso 1 d R
H2WB H 0.1348 -0.0543 0.1680 0.050 Uiso 1 d R
N4 N 0.3978(4) -0.1793(2) 0.1109(3) 0.0604(9) Uani 1 d .
O4 O 0.2968(3) -0.2120(2) 0.1115(3) 0.0761(9) Uani 1 d .
O5 O 0.4727(3) -0.2253(3) 0.0862(3) 0.0941(12) Uani 1 d .
O6 O 0.4203(5) -0.1065(2) 0.1332(5) 0.155(2) Uani 1 d .

loop_
_atom_site_aniso_label
_atom_site_aniso_U_11
_atom_site_aniso_U_22
_atom_site_aniso_U_33
_atom_site_aniso_U_23
_atom_site_aniso_U_13
_atom_site_aniso_U_12
Cu1 0.01603(17) 0.02444(19) 0.0330(2) 0.00597(16) 0.00672(13) 0.00309(14)
N1 0.0173(11) 0.0284(12) 0.0329(13) 0.0050(11) 0.0079(9) 0.0012(10)
N2 0.0187(11) 0.0289(13) 0.0359(14) 0.0029(11) 0.0065(10) 0.0038(10)
N3 0.0240(12) 0.0272(13) 0.0378(15) 0.0070(11) 0.0090(11) 0.0045(10)
O1 0.0274(10) 0.0297(11) 0.0283(11) 0.0043(9) 0.0041(9) 0.0009(8)
O2 0.0474(14) 0.0286(13) 0.0409(13) 0.0025(10) 0.0062(11) 0.0045(10)
O3 0.190(4) 0.0499(19) 0.0336(16) 0.0123(14) -0.011(2) 0.017(2)
C1 0.0269(15) 0.0268(16) 0.0451(19) 0.0015(14) 0.0095(14) 0.0035(12)
C2 0.0244(14) 0.0261(15) 0.050(2) 0.0010(14) 0.0112(14) -0.0035(12)
C3 0.0204(13) 0.0339(16) 0.0292(15) 0.0015(13) 0.0080(11) 0.0019(12)
C4 0.0232(14) 0.0302(16) 0.0440(18) -0.0007(14) 0.0135(13) 0.0013(12)
C5 0.0241(14) 0.0285(16) 0.0400(18) 0.0001(13) 0.0099(13) 0.0008(12)
C6 0.0250(15) 0.0313(16) 0.048(2) -0.0039(14) 0.0150(14) 0.0010(13)
C7 0.0242(15) 0.0345(17) 0.049(2) -0.0070(15) 0.0146(14) -0.0030(13)
C8 0.0199(13) 0.0299(16) 0.0306(15) 0.0036(12) 0.0065(11) -0.0009(11)
C9 0.0217(14) 0.0409(18) 0.0381(18) -0.0075(14) 0.0099(13) 0.0010(13)
C10 0.0227(14) 0.0416(19) 0.0401(18) -0.0071(15) 0.0089(13) -0.0024(13)
C11 0.056(2) 0.0288(17) 0.0397(19) 0.0018(14) 0.0049(17) 0.0079(15)
C12 0.063(2) 0.0331(18) 0.0355(19) 0.0058(15) 0.0016(17) 0.0122(16)
C13 0.0262(15) 0.0272(16) 0.0363(17) 0.0045(13) 0.0088(13) 0.0058(12)
C14 0.0450(19) 0.0277(16) 0.0366(18) 0.0008(14) 0.0006(15) 0.0066(14)
C15 0.0377(18) 0.0331(16) 0.0346(17) 0.0059(14) 0.0019(14) 0.0066(14)
C16 0.0240(14) 0.0327(17) 0.0336(17) 0.0036(13) 0.0106(12) 0.0020(12)
C17 0.0307(16) 0.0309(16) 0.0316(16) 0.0012(13) 0.0088(13) 0.0030(13)
C18 0.0461(19) 0.0368(18) 0.0354(18) 0.0000(14) 0.0051(15) 0.0045(15)
C19 0.067(3) 0.045(2) 0.0301(18) -0.0028(16) 0.0002(17) 0.0069(18)
C20 0.086(3) 0.047(2) 0.0274(18) 0.0076(16) 0.0073(19) 0.015(2)
C21 0.070(3) 0.0290(17) 0.0365(19) 0.0051(15) 0.0070(18) 0.0025(17)
C22 0.0460(19) 0.0352(18) 0.0289(17) 0.0017(14) 0.0042(14) 0.0017(15)
O1W 0.0284(11) 0.0437(13) 0.0368(12) -0.0040(10) 0.0066(9) -0.0003(10)
O3W 0.0512(16) 0.0568(18) 0.0694(19) -0.0178(15) 0.0143(14) 0.0012(13)
O2W 0.0435(14) 0.0449(15) 0.0567(17) -0.0079(13) -0.0015(12) -0.0013(12)
N4 0.073(3) 0.044(2) 0.059(2) 0.0136(17) 0.0099(19) 0.0029(19)
O4 0.074(2) 0.081(2) 0.082(2) 0.0063(19) 0.0365(19) -0.0001(19)
O5 0.065(2) 0.114(3) 0.110(3) -0.023(3) 0.036(2) -0.007(2)
O6 0.166(5) 0.037(2) 0.220(6) -0.006(3) -0.018(4) -0.018(2)

loop_
_atom_type_symbol
_atom_type_description
_atom_type_scat_dispersion_real
_atom_type_scat_dispersion_imag
_atom_type_scat_source
C C 0.0033 0.0016 'International Tables Vol C Tables 4.2.6.8 and 6.1.1.4'
H H 0.0000 0.0000 'International Tables Vol C Tables 4.2.6.8 and 6.1.1.4'
N N 0.0061 0.0033 'International Tables Vol C Tables 4.2.6.8 and 6.1.1.4'
O O 0.0106 0.0060 'International Tables Vol C Tables 4.2.6.8 and 6.1.1.4'
Cu Cu 0.3201 1.2651 'International Tables Vol C Tables 4.2.6.8 and 6.1.1.4'

loop_
_geom_angle_atom_site_label_1
_geom_angle_atom_site_label_2
_geom_angle_atom_site_label_3
_geom_angle
_geom_angle_site_symmetry_1
_geom_angle_site_symmetry_3
O1 Cu1 N2 87.96(9) . 1_455
O1 Cu1 N1 88.32(9) . .
N2 Cu1 N1 176.17(10) 1_455 .
O1 Cu1 N3 163.73(10) . .
N2 Cu1 N3 87.85(10) 1_455 .
N1 Cu1 N3 95.47(10) . .
O1 Cu1 O1W 99.36(9) . .
N2 Cu1 O1W 96.03(9) 1_455 .
N1 Cu1 O1W 85.49(9) . .
N3 Cu1 O1W 96.71(10) . .
O1 Cu1 O2 57.52(8) . .
N2 Cu1 O2 89.65(9) 1_455 .
N1 Cu1 O2 87.58(9) . .
N3 Cu1 O2 106.74(9) . .
O1W Cu1 O2 156.08(8) . .
C1 N1 C5 117.4(2) . .
C1 N1 Cu1 124.4(2) . .
C5 N1 Cu1 118.20(17) . .
C10 N2 C6 117.3(2) . .
C10 N2 Cu1 120.8(2) . 1_655
C6 N2 Cu1 121.91(18) . 1_655
C11 N3 C15 116.8(3) . .
C11 N3 Cu1 120.7(2) . .
C15 N3 Cu1 121.9(2) . .
C16 O1 Cu1 101.34(18) . .
C16 O1 O2W 140.23(19) . .
Cu1 O1 O2W 117.91(11) . .
C16 O2 Cu1 80.47(19) . .
C16 O2 O3W 158.9(2) . .
Cu1 O2 O3W 116.87(11) . .
C20 O3 O5 108.5(3) . 4_556
N1 C1 C2 123.3(3) . .
C1 C2 C3 119.5(3) . .
C2 C3 C4 117.4(3) . .
C2 C3 C8 120.7(3) . .
C4 C3 C8 121.9(3) . .
C5 C4 C3 119.7(3) . .
N1 C5 C4 122.7(2) . .
N2 C6 C7 122.8(2) . .
C6 C7 C8 119.6(3) . .
C9 C8 C7 116.9(3) . .
C9 C8 C3 120.9(3) . .
C7 C8 C3 122.2(3) . .
C10 C9 C8 120.2(3) . .
N2 C10 C9 123.0(3) . .
N3 C11 C12 123.1(3) . .
C11 C12 C13 120.5(3) . .
C12 C13 C14 116.3(3) . .
C12 C13 C13 121.8(4) . 3_565
C14 C13 C13 121.9(4) . 3_565
C15 C14 C13 119.8(3) . .
N3 C15 C14 123.5(3) . .
O2 C16 O1 120.4(3) . .
O2 C16 C17 121.3(3) . .
O1 C16 C17 118.4(3) . .
C22 C17 C18 118.4(3) . .
C22 C17 C16 121.6(3) . .
C18 C17 C16 120.0(3) . .
C19 C18 C17 120.9(3) . .
C20 C19 C18 119.8(3) . .
O3 C20 C19 117.0(4) . .
O3 C20 C21 122.8(4) . .
C19 C20 C21 120.1(3) . .
C22 C21 C20 119.8(3) . .
C21 C22 C17 120.9(3) . .
Cu1 O1W O2W 124.92(11) . 3
Cu1 O1W O3W 112.05(11) . 4_565
O2W O1W O3W 102.00(12) 3 4_565
O2 O3W O5 80.69(12) . 2_655
O1 O2W O4 120.54(12) . .
O6 N4 O5 121.9(5) . .
O6 N4 O4 121.0(5) . .
O5 N4 O4 117.1(4) . .
N4 O4 O2W 116.6(3) . .

loop_
_geom_bond_atom_site_label_1
_geom_bond_atom_site_label_2
_geom_bond_distance
_geom_bond_site_symmetry_2
Cu1 O1 1.992(2) .
Cu1 N2 2.001(2) 1_455
Cu1 N1 2.009(2) .
Cu1 N3 2.041(3) .
Cu1 O1W 2.272(2) .
Cu1 O2 2.466(3) .
N1 C1 1.330(4) .
N1 C5 1.334(3) .
N2 C10 1.332(4) .
N2 C6 1.335(3) .
N2 Cu1 2.001(2) 1_655
N3 C11 1.322(4) .
N3 C15 1.327(4) .
O1 C16 1.279(4) .
O1 O2W 2.788(3) .
O2 C16 1.240(4) .
O2 O3W 2.731(4) .
O3 C20 1.335(4) .
O3 O5 2.881(6) 4_556
C1 C2 1.364(4) .
C2 C3 1.376(4) .
C3 C4 1.382(4) .
C3 C8 1.467(4) .
C4 C5 1.368(3) .
C6 C7 1.373(4) .
C7 C8 1.383(4) .
C8 C9 1.380(4) .
C9 C10 1.360(4) .
C11 C12 1.367(5) .
C12 C13 1.376(5) .
C13 C14 1.376(4) .
C13 C13 1.484(6) 3_565
C14 C15 1.368(4) .
C16 C17 1.468(4) .
C17 C22 1.380(4) .
C17 C18 1.383(5) .
C18 C19 1.372(5) .
C19 C20 1.369(5) .
C20 C21 1.376(5) .
C21 C22 1.372(5) .
O1W O2W 2.694(3) 3
O1W O3W 2.763(4) 4_565
O3W O5 2.908(5) 2_655
O2W O4 2.836(4) .
N4 O6 1.174(5) .
N4 O5 1.212(5) .
N4 O4 1.224(5) .
